data_4065227
loop_
_publ_author_name
'Slivarichova, Miriam'
'Ahmad, Ruaa'
'Kuo, Yu-Ying'
'Nunn, Joshua'
'Haddow, Mairi F.'
'Othman, Hafiizah'
'Owen, Gareth R.'

_publ_section_title
;
 New Mixed-Donor Bidentate Ligands Based on N-Heterocyclic Carbene and
 Thione Donors
;
_journal_issue 17
_journal_name_full Organometallics
_journal_page_first 4779
_journal_paper_doi 10.1021/om200629j
_journal_volume 30
_journal_year 2011
_chemical_formula_moiety 'C18 H24 Br2 Cu2 N8 S2'
_chemical_formula_sum 'C9 H12 Br Cu N4 S'
_chemical_formula_weight 351.74
_chemical_name_common ms17_0m
_chemical_name_systematic
; 
 ? 
;
_space_group_IT_number 2
_symmetry_cell_setting triclinic
_symmetry_space_group_name_Hall '-P 1'
_symmetry_space_group_name_H-M 'P -1'
_atom_sites_solution_hydrogens geom
_atom_sites_solution_primary direct
_atom_sites_solution_secondary difmap
_audit_creation_method SHELXL-97
_cell_angle_alpha 78.837(1)
_cell_angle_beta 87.550(2)
_cell_angle_gamma 64.395(1)
_cell_formula_units_Z 2
_cell_length_a 8.7190(3)
_cell_length_b 8.7546(3)
_cell_length_c 9.2175(3)
_cell_measurement_reflns_used 5094
_cell_measurement_temperature 100(2)
_cell_measurement_theta_max 27.51
_cell_measurement_theta_min 3.33
_cell_volume 621.82(4)
_computing_cell_refinement 'Bruker Apex II'
_computing_data_collection 'Bruker Apex II'
_computing_data_reduction 'Bruker SAINT'
_computing_molecular_graphics 'Bruker ShelXTL'
_computing_publication_material 'Bruker ShelXTL'
_computing_structure_refinement 'SHELXL-97 (Sheldrick, 2008)'
_computing_structure_solution 'SHELXS-97 (Sheldrick, 2008)'
_diffrn_ambient_temperature 100(2)
_diffrn_measured_fraction_theta_full 0.976
_diffrn_measured_fraction_theta_max 0.976
_diffrn_measurement_device_type 'Bruker APex II kaapa CCD area detector'
_diffrn_measurement_method 'phi and omega scans'
_diffrn_radiation_monochromator graphite
_diffrn_radiation_source 'fine-focus sealed tube'
_diffrn_radiation_type MoK\a
_diffrn_radiation_wavelength 0.71073
_diffrn_reflns_av_R_equivalents 0.0162
_diffrn_reflns_av_sigmaI/netI 0.0198
_diffrn_reflns_limit_h_max 11
_diffrn_reflns_limit_h_min -11
_diffrn_reflns_limit_k_max 11
_diffrn_reflns_limit_k_min -11
_diffrn_reflns_limit_l_max 11
_diffrn_reflns_limit_l_min -11
_diffrn_reflns_number 7337
_diffrn_reflns_theta_full 27.52
_diffrn_reflns_theta_max 27.52
_diffrn_reflns_theta_min 3.33
_exptl_absorpt_coefficient_mu 5.114
_exptl_absorpt_correction_T_max 0.7456
_exptl_absorpt_correction_T_min 0.5530
_exptl_absorpt_correction_type multi-scan
_exptl_absorpt_process_details 'SADABS V2008/1'
_exptl_crystal_colour colourless
_exptl_crystal_density_diffrn 1.879
_exptl_crystal_density_method 'not measured'
_exptl_crystal_description block
_exptl_crystal_F_000 348
_exptl_crystal_size_max 0.22
_exptl_crystal_size_mid 0.16
_exptl_crystal_size_min 0.08
_refine_diff_density_max 0.378
_refine_diff_density_min -0.336
_refine_diff_density_rms 0.062
_refine_ls_extinction_method none
_refine_ls_goodness_of_fit_ref 1.059
_refine_ls_hydrogen_treatment constr
_refine_ls_matrix_type full
_refine_ls_number_parameters 147
_refine_ls_number_reflns 2793
_refine_ls_number_restraints 0
_refine_ls_restrained_S_all 1.059
_refine_ls_R_factor_all 0.0195
_refine_ls_R_factor_gt 0.0178
_refine_ls_shift/su_max 0.002
_refine_ls_shift/su_mean 0.000
_refine_ls_structure_factor_coef Fsqd
_refine_ls_weighting_details 'calc w=1/[\s^2^(Fo^2^)+(0.0178P)^2^+0.3670P] where P=(Fo^2^+2Fc^2^)/3'
_refine_ls_weighting_scheme calc
_refine_ls_wR_factor_gt 0.0423
_refine_ls_wR_factor_ref 0.0428
_reflns_number_gt 2628
_reflns_number_total 2793
_reflns_threshold_expression >2sigma(I)
_cod_data_source_file om200629j_si_002.cif
_cod_data_source_block Complex_1
_cod_original_sg_symbol_Hall -P1
_cod_original_sg_symbol_H-M P-1
_cod_database_code 4065227

loop_
_symmetry_equiv_pos_as_xyz
'x, y, z'
'-x, -y, -z'

loop_
_atom_site_label
_atom_site_type_symbol
_atom_site_fract_x
_atom_site_fract_y
_atom_site_fract_z
_atom_site_U_iso_or_equiv
_atom_site_adp_type
_atom_site_occupancy
_atom_site_symmetry_multiplicity
_atom_site_calc_flag
_atom_site_refinement_flags
Br1 Br -0.22616(2) 0.42594(2) 0.814850(17) 0.01529(5) Uani 1 1 d .
Cu1 Cu 0.01954(2) 0.14613(3) 0.90342(2) 0.01388(6) Uani 1 1 d .
S1 S -0.04942(5) -0.07122(5) 0.82902(4) 0.01153(8) Uani 1 1 d .
N1 N 0.08874(17) -0.20804(17) 0.58791(14) 0.0126(3) Uani 1 1 d .
N2 N 0.28148(17) -0.21591(17) 0.73390(14) 0.0109(3) Uani 1 1 d .
N3 N 0.38226(17) -0.04203(17) 0.83753(14) 0.0113(3) Uani 1 1 d .
N4 N 0.32107(18) 0.22346(18) 0.82477(15) 0.0134(3) Uani 1 1 d .
C1 C 0.1109(2) -0.1670(2) 0.71779(17) 0.0110(3) Uani 1 1 d .
C2 C -0.0724(2) -0.1937(2) 0.53204(18) 0.0166(3) Uani 1 1 d .
H2A H -0.0982 -0.2852 0.5904 0.025 Uiso 1 1 calc R
H2B H -0.0633 -0.2054 0.4280 0.025 Uiso 1 1 calc R
H2C H -0.1638 -0.0808 0.5402 0.025 Uiso 1 1 calc R
C3 C 0.2437(2) -0.2790(2) 0.52261(18) 0.0159(3) Uani 1 1 d .
H3 H 0.2619 -0.3172 0.4310 0.019 Uiso 1 1 calc R
C4 C 0.3634(2) -0.2838(2) 0.61285(18) 0.0149(3) Uani 1 1 d .
H4 H 0.4818 -0.3256 0.5969 0.018 Uiso 1 1 calc R
C5 C 0.3657(2) -0.2025(2) 0.86069(17) 0.0119(3) Uani 1 1 d .
H5A H 0.2995 -0.2102 0.9495 0.014 Uiso 1 1 calc R
H5B H 0.4803 -0.3006 0.8792 0.014 Uiso 1 1 calc R
C6 C 0.2497(2) 0.1112(2) 0.85083(17) 0.0115(3) Uani 1 1 d .
C7 C 0.2283(2) 0.4062(2) 0.8314(2) 0.0213(4) Uani 1 1 d .
H7A H 0.1063 0.4369 0.8363 0.032 Uiso 1 1 calc R
H7B H 0.2486 0.4760 0.7428 0.032 Uiso 1 1 calc R
H7C H 0.2680 0.4281 0.9197 0.032 Uiso 1 1 calc R
C8 C 0.4930(2) 0.1425(2) 0.79696(18) 0.0169(3) Uani 1 1 d .
H8 H 0.5684 0.1955 0.7765 0.020 Uiso 1 1 calc R
C9 C 0.5320(2) -0.0254(2) 0.80457(18) 0.0159(3) Uani 1 1 d .
H9 H 0.6397 -0.1143 0.7903 0.019 Uiso 1 1 calc R

loop_
_atom_site_aniso_label
_atom_site_aniso_U_11
_atom_site_aniso_U_22
_atom_site_aniso_U_33
_atom_site_aniso_U_23
_atom_site_aniso_U_13
_atom_site_aniso_U_12
Br1 0.01331(9) 0.01131(9) 0.01562(9) -0.00403(6) -0.00143(6) 0.00062(6)
Cu1 0.00894(10) 0.01293(11) 0.01703(11) -0.00353(8) 0.00201(7) -0.00207(8)
S1 0.00847(17) 0.01305(19) 0.01268(18) -0.00431(14) 0.00112(14) -0.00360(15)
N1 0.0139(7) 0.0121(7) 0.0119(6) -0.0034(5) 0.0007(5) -0.0052(5)
N2 0.0092(6) 0.0089(6) 0.0133(6) -0.0033(5) 0.0017(5) -0.0024(5)
N3 0.0089(6) 0.0124(6) 0.0126(6) -0.0034(5) 0.0007(5) -0.0041(5)
N4 0.0145(7) 0.0129(7) 0.0136(6) -0.0020(5) 0.0005(5) -0.0069(6)
C1 0.0117(7) 0.0088(7) 0.0132(7) -0.0021(6) 0.0003(6) -0.0049(6)
C2 0.0174(8) 0.0183(8) 0.0159(8) -0.0041(6) -0.0026(6) -0.0087(7)
C3 0.0186(8) 0.0135(8) 0.0152(8) -0.0060(6) 0.0038(6) -0.0056(7)
C4 0.0142(8) 0.0131(8) 0.0164(8) -0.0051(6) 0.0048(6) -0.0044(7)
C5 0.0095(7) 0.0098(7) 0.0143(7) -0.0021(6) -0.0019(6) -0.0022(6)
C6 0.0125(7) 0.0118(7) 0.0099(7) -0.0022(6) -0.0004(6) -0.0047(6)
C7 0.0258(10) 0.0126(8) 0.0276(9) -0.0053(7) 0.0020(8) -0.0097(7)
C8 0.0149(8) 0.0219(9) 0.0176(8) -0.0035(7) 0.0023(6) -0.0117(7)
C9 0.0093(7) 0.0226(9) 0.0172(8) -0.0062(7) 0.0018(6) -0.0074(7)

loop_
_atom_type_symbol
_atom_type_description
_atom_type_scat_dispersion_real
_atom_type_scat_dispersion_imag
_atom_type_scat_source
C C 0.0033 0.0016 'International Tables Vol C Tables 4.2.6.8 and 6.1.1.4'
H H 0.0000 0.0000 'International Tables Vol C Tables 4.2.6.8 and 6.1.1.4'
N N 0.0061 0.0033 'International Tables Vol C Tables 4.2.6.8 and 6.1.1.4'
S S 0.1246 0.1234 'International Tables Vol C Tables 4.2.6.8 and 6.1.1.4'
Cu Cu 0.3201 1.2651 'International Tables Vol C Tables 4.2.6.8 and 6.1.1.4'
Br Br -0.2901 2.4595 'International Tables Vol C Tables 4.2.6.8 and 6.1.1.4'

loop_
_geom_angle_atom_site_label_1
_geom_angle_atom_site_label_2
_geom_angle_atom_site_label_3
_geom_angle
_geom_angle_site_symmetry_1
_geom_angle_site_symmetry_3
C6 Cu1 S1 101.66(5) . 2_557
C6 Cu1 S1 110.77(5) . .
S1 Cu1 S1 105.039(13) 2_557 .
C6 Cu1 Br1 120.62(5) . .
S1 Cu1 Br1 112.180(13) 2_557 .
S1 Cu1 Br1 105.649(12) . .
C6 Cu1 Cu1 117.27(5) . 2_557
S1 Cu1 Cu1 52.899(11) 2_557 2_557
S1 Cu1 Cu1 52.140(11) . 2_557
Br1 Cu1 Cu1 122.101(12) . 2_557
C1 S1 Cu1 122.86(5) . 2_557
C1 S1 Cu1 103.90(6) . .
Cu1 S1 Cu1 74.960(13) 2_557 .
C1 N1 C3 110.07(13) . .
C1 N1 C2 124.76(14) . .
C3 N1 C2 124.96(14) . .
C1 N2 C4 109.94(13) . .
C1 N2 C5 125.04(13) . .
C4 N2 C5 125.01(13) . .
C6 N3 C9 112.32(14) . .
C6 N3 C5 122.55(13) . .
C9 N3 C5 125.10(14) . .
C6 N4 C8 112.00(14) . .
C6 N4 C7 123.36(14) . .
C8 N4 C7 124.59(14) . .
N1 C1 N2 105.48(14) . .
N1 C1 S1 124.58(12) . .
N2 C1 S1 129.93(12) . .
N1 C2 H2A 109.5 . .
N1 C2 H2B 109.5 . .
H2A C2 H2B 109.5 . .
N1 C2 H2C 109.5 . .
H2A C2 H2C 109.5 . .
H2B C2 H2C 109.5 . .
C4 C3 N1 107.38(14) . .
C4 C3 H3 126.3 . .
N1 C3 H3 126.3 . .
C3 C4 N2 107.12(14) . .
C3 C4 H4 126.4 . .
N2 C4 H4 126.4 . .
N3 C5 N2 111.95(12) . .
N3 C5 H5A 109.2 . .
N2 C5 H5A 109.2 . .
N3 C5 H5B 109.2 . .
N2 C5 H5B 109.2 . .
H5A C5 H5B 107.9 . .
N4 C6 N3 102.99(14) . .
N4 C6 Cu1 130.76(12) . .
N3 C6 Cu1 126.21(12) . .
N4 C7 H7A 109.5 . .
N4 C7 H7B 109.5 . .
H7A C7 H7B 109.5 . .
N4 C7 H7C 109.5 . .
H7A C7 H7C 109.5 . .
H7B C7 H7C 109.5 . .
C9 C8 N4 106.82(15) . .
C9 C8 H8 126.6 . .
N4 C8 H8 126.6 . .
C8 C9 N3 105.87(15) . .
C8 C9 H9 127.1 . .
N3 C9 H9 127.1 . .

loop_
_geom_bond_atom_site_label_1
_geom_bond_atom_site_label_2
_geom_bond_distance
_geom_bond_site_symmetry_2
Br1 Cu1 2.4690(3) .
Cu1 C6 1.9491(16) .
Cu1 S1 2.4210(4) 2_557
Cu1 S1 2.4458(4) .
Cu1 Cu1 2.9614(4) 2_557
S1 C1 1.7044(16) .
S1 Cu1 2.4210(4) 2_557
N1 C1 1.359(2) .
N1 C3 1.387(2) .
N1 C2 1.463(2) .
N2 C1 1.364(2) .
N2 C4 1.389(2) .
N2 C5 1.4562(19) .
N3 C6 1.365(2) .
N3 C9 1.390(2) .
N3 C5 1.448(2) .
N4 C6 1.355(2) .
N4 C8 1.391(2) .
N4 C7 1.460(2) .
C2 H2A 0.9800 .
C2 H2B 0.9800 .
C2 H2C 0.9800 .
C3 C4 1.344(2) .
C3 H3 0.9500 .
C4 H4 0.9500 .
C5 H5A 0.9900 .
C5 H5B 0.9900 .
C7 H7A 0.9800 .
C7 H7B 0.9800 .
C7 H7C 0.9800 .
C8 C9 1.346(2) .
C8 H8 0.9500 .
C9 H9 0.9500 .

loop_
_geom_torsion_atom_site_label_1
_geom_torsion_atom_site_label_2
_geom_torsion_atom_site_label_3
_geom_torsion_atom_site_label_4
_geom_torsion
_geom_torsion_site_symmetry_1
_geom_torsion_site_symmetry_4
C6 Cu1 S1 C1 -11.81(7) . .
S1 Cu1 S1 C1 -120.82(6) 2_557 .
Br1 Cu1 S1 C1 120.41(5) . .
Cu1 Cu1 S1 C1 -120.82(6) 2_557 .
C6 Cu1 S1 Cu1 109.01(5) . 2_557
S1 Cu1 S1 Cu1 0.0 2_557 2_557
Br1 Cu1 S1 Cu1 -118.766(13) . 2_557
C3 N1 C1 N2 -1.03(17) . .
C2 N1 C1 N2 173.93(14) . .
C3 N1 C1 S1 178.04(12) . .
C2 N1 C1 S1 -7.0(2) . .
C4 N2 C1 N1 1.13(17) . .
C5 N2 C1 N1 -177.63(13) . .
C4 N2 C1 S1 -177.88(12) . .
C5 N2 C1 S1 3.4(2) . .
Cu1 S1 C1 N1 142.03(11) 2_557 .
Cu1 S1 C1 N1 -137.09(13) . .
Cu1 S1 C1 N2 -39.13(17) 2_557 .
Cu1 S1 C1 N2 41.75(16) . .
C1 N1 C3 C4 0.56(18) . .
C2 N1 C3 C4 -174.39(15) . .
N1 C3 C4 N2 0.15(18) . .
C1 N2 C4 C3 -0.81(18) . .
C5 N2 C4 C3 177.95(14) . .
C6 N3 C5 N2 77.80(18) . .
C9 N3 C5 N2 -104.33(17) . .
C1 N2 C5 N3 -93.02(18) . .
C4 N2 C5 N3 88.41(18) . .
C8 N4 C6 N3 -0.34(17) . .
C7 N4 C6 N3 -178.04(14) . .
C8 N4 C6 Cu1 177.21(12) . .
C7 N4 C6 Cu1 -0.5(2) . .
C9 N3 C6 N4 0.18(17) . .
C5 N3 C6 N4 178.29(13) . .
C9 N3 C6 Cu1 -177.52(11) . .
C5 N3 C6 Cu1 0.6(2) . .
S1 Cu1 C6 N4 -93.42(14) 2_557 .
S1 Cu1 C6 N4 155.38(13) . .
Br1 Cu1 C6 N4 31.34(16) . .
Cu1 Cu1 C6 N4 -147.50(13) 2_557 .
S1 Cu1 C6 N3 83.62(13) 2_557 .
S1 Cu1 C6 N3 -27.58(14) . .
Br1 Cu1 C6 N3 -151.62(11) . .
Cu1 Cu1 C6 N3 29.54(15) 2_557 .
C6 N4 C8 C9 0.38(18) . .
C7 N4 C8 C9 178.05(15) . .
N4 C8 C9 N3 -0.24(18) . .
C6 N3 C9 C8 0.04(19) . .
C5 N3 C9 C8 -178.02(14) . .
